data_1513347
loop_
_publ_author_name
'Yamaguchi, Tetsuo'
'Hatano, Sayaka'
'Abe, Jiro'

_publ_section_title
;
 Multistate Photochromism of 1-Phenylnaphthalene-Bridged Imidazole Dimer
 That Has Three Colorless Isomers and Two Colored Isomers.
;
_journal_issue 1
_journal_name_full 'The journal of physical chemistry. A'
_journal_page_first 134
_journal_paper_doi 10.1021/jp411190d
_journal_volume 118
_journal_year 2013
_chemical_formula_sum 'C48 H33 N5'
_chemical_formula_weight 679.79
_chemical_name_systematic
; 
 ? 
;
_space_group_IT_number 2
_symmetry_cell_setting triclinic
_symmetry_space_group_name_Hall '-P 1'
_symmetry_space_group_name_H-M 'P -1'
_atom_sites_solution_hydrogens geom
_atom_sites_solution_primary direct
_atom_sites_solution_secondary difmap
_audit_creation_method SHELXL-97
_cell_angle_alpha 96.062(6)
_cell_angle_beta 94.541(6)
_cell_angle_gamma 104.431(6)
_cell_formula_units_Z 2
_cell_length_a 9.512(6)
_cell_length_b 11.533(7)
_cell_length_c 16.990(10)
_cell_measurement_reflns_used 7485
_cell_measurement_temperature 90
_cell_measurement_theta_max 25.37
_cell_measurement_theta_min 2.33
_cell_volume 1784.1(19)
_computing_cell_refinement 'Bruker SAINT'
_computing_data_collection 'Bruker APEX2'
_computing_data_reduction 'Bruker SAINT'
_computing_molecular_graphics 'Bruker SHELXTL'
_computing_publication_material 'Bruker SHELXTL'
_computing_structure_refinement 'SHELXL-97 (Sheldrick, 2008)'
_computing_structure_solution 'SHELXS-97 (Sheldrick, 2008)'
_diffrn_ambient_temperature 90
_diffrn_detector_area_resol_mean 8.333
_diffrn_measured_fraction_theta_full 0.984
_diffrn_measured_fraction_theta_max 0.984
_diffrn_measurement_device_type 'Bruker APEX-II CCD'
_diffrn_measurement_method '\f and \w scans'
_diffrn_radiation_monochromator graphite
_diffrn_radiation_source 'fine-focus sealed tube'
_diffrn_radiation_type MoK\a
_diffrn_radiation_wavelength 0.71073
_diffrn_reflns_av_R_equivalents 0.0236
_diffrn_reflns_av_sigmaI/netI 0.0264
_diffrn_reflns_limit_h_max 11
_diffrn_reflns_limit_h_min -11
_diffrn_reflns_limit_k_max 13
_diffrn_reflns_limit_k_min -13
_diffrn_reflns_limit_l_max 20
_diffrn_reflns_limit_l_min -20
_diffrn_reflns_number 17239
_diffrn_reflns_theta_full 25.31
_diffrn_reflns_theta_max 25.31
_diffrn_reflns_theta_min 1.21
_exptl_absorpt_coefficient_mu 0.075
_exptl_absorpt_correction_T_max 0.9891
_exptl_absorpt_correction_T_min 0.9580
_exptl_absorpt_correction_type empirical
_exptl_absorpt_process_details
;
SADABS Sheldrick 1996
;
_exptl_crystal_colour colorless
_exptl_crystal_density_meas 0
_exptl_crystal_density_method 'not measured'
_exptl_crystal_description plate
_exptl_crystal_F_000 712
_exptl_crystal_size_max 0.58
_exptl_crystal_size_mid 0.22
_exptl_crystal_size_min 0.15
_refine_diff_density_max 0.192
_refine_diff_density_min -0.198
_refine_diff_density_rms 0.037
_refine_ls_extinction_method none
_refine_ls_goodness_of_fit_ref 1.031
_refine_ls_hydrogen_treatment mixed
_refine_ls_matrix_type full
_refine_ls_number_parameters 479
_refine_ls_number_reflns 6411
_refine_ls_number_restraints 0
_refine_ls_restrained_S_all 1.031
_refine_ls_R_factor_all 0.0446
_refine_ls_R_factor_gt 0.0351
_refine_ls_shift/su_max 0.001
_refine_ls_shift/su_mean 0.000
_refine_ls_structure_factor_coef Fsqd
_refine_ls_weighting_details 'calc w=1/[\s^2^(Fo^2^)+(0.0464P)^2^+0.4597P] where P=(Fo^2^+2Fc^2^)/3'
_refine_ls_weighting_scheme calc
_refine_ls_wR_factor_gt 0.0868
_refine_ls_wR_factor_ref 0.0920
_reflns_number_gt 5390
_reflns_number_total 6411
_reflns_threshold_expression >2sigma(I)
_cod_data_source_file jp411190d_si_004.cif
_cod_data_source_block 20121023
_cod_depositor_comments
;
The following automatic conversions were performed:

'_symmetry_cell_setting' value 'Triclinic' changed to 'triclinic'
according to
/usr/data/users/saulius/automatic-downloads/current/ACS/lib/dictionaries/cif_core.dic
dictionary named 'cif_core.dic' version 2.4.2 from 2011-04-26.

Automatic conversion script
Id: cif_fix_values 2281 2013-09-26 08:29:07Z andrius 
;
_cod_original_cell_volume 1784.0(19)
_cod_original_sg_symbol_H-M P-1
_cod_database_code 1513347

loop_
_symmetry_equiv_pos_as_xyz
'x, y, z'
'-x, -y, -z'

loop_
_atom_site_label
_atom_site_type_symbol
_atom_site_fract_x
_atom_site_fract_y
_atom_site_fract_z
_atom_site_U_iso_or_equiv
_atom_site_adp_type
_atom_site_occupancy
_atom_site_symmetry_multiplicity
_atom_site_calc_flag
_atom_site_refinement_flags
C5 C 0.38822(14) 0.62646(11) 0.18854(8) 0.0205(3) Uani 1 1 d .
C6 C 0.33750(15) 0.52142(12) 0.22326(8) 0.0243(3) Uani 1 1 d .
H6 H 0.3954 0.5038 0.2663 0.029 Uiso 1 1 calc R
C3 C 0.16575(16) 0.57205(14) 0.09792(9) 0.0335(3) Uani 1 1 d .
H3 H 0.1065 0.5896 0.0554 0.040 Uiso 1 1 calc R
C4 C 0.30132(14) 0.65132(13) 0.12540(8) 0.0259(3) Uani 1 1 d .
H4 H 0.3348 0.7223 0.1012 0.031 Uiso 1 1 calc R
C2 C 0.20226(16) 0.44252(13) 0.19499(9) 0.0304(3) Uani 1 1 d .
H2 H 0.1682 0.3712 0.2187 0.036 Uiso 1 1 calc R
C1 C 0.11726(16) 0.46789(14) 0.13234(9) 0.0345(4) Uani 1 1 d .
H1 H 0.0254 0.4136 0.1130 0.041 Uiso 1 1 calc R
C11 C 0.62537(14) 0.78284(12) 0.08484(8) 0.0210(3) Uani 1 1 d .
C12 C 0.61774(16) 0.67252(13) 0.03951(8) 0.0294(3) Uani 1 1 d .
H12 H 0.6139 0.6026 0.0651 0.035 Uiso 1 1 calc R
C10 C 0.62698(16) 0.88364(13) 0.04674(8) 0.0294(3) Uani 1 1 d .
H10 H 0.6306 0.9587 0.0770 0.035 Uiso 1 1 calc R
C7 C 0.61581(17) 0.66475(15) -0.04251(9) 0.0363(4) Uani 1 1 d .
H7 H 0.6123 0.5900 -0.0730 0.044 Uiso 1 1 calc R
C9 C 0.62324(17) 0.87497(15) -0.03579(9) 0.0368(4) Uani 1 1 d .
H9 H 0.6236 0.9440 -0.0618 0.044 Uiso 1 1 calc R
C8 C 0.61896(17) 0.76610(16) -0.07988(9) 0.0379(4) Uani 1 1 d .
H8 H 0.6182 0.7609 -0.1361 0.045 Uiso 1 1 calc R
C17 C 0.78057(13) 0.42537(11) 0.26843(8) 0.0181(3) Uani 1 1 d .
C18 C 0.81202(14) 0.33688(11) 0.31216(8) 0.0214(3) Uani 1 1 d .
H18 H 0.8362 0.3545 0.3682 0.026 Uiso 1 1 calc R
C15 C 0.73962(15) 0.28316(12) 0.14829(9) 0.0285(3) Uani 1 1 d .
H15 H 0.7142 0.2644 0.0924 0.034 Uiso 1 1 calc R
C21 C 0.76043(13) 0.52463(11) 0.45852(7) 0.0181(3) Uani 1 1 d .
C13 C 0.80800(14) 0.22346(12) 0.27379(9) 0.0259(3) Uani 1 1 d .
H13 H 0.8290 0.1637 0.3038 0.031 Uiso 1 1 calc R
C23 C 0.81922(15) 0.47738(12) 0.58996(8) 0.0255(3) Uani 1 1 d .
H23 H 0.8843 0.4915 0.6374 0.031 Uiso 1 1 calc R
C22 C 0.85434(14) 0.54719(11) 0.52879(8) 0.0211(3) Uani 1 1 d .
H22 H 0.9421 0.6101 0.5350 0.025 Uiso 1 1 calc R
C16 C 0.74274(14) 0.39655(12) 0.18607(8) 0.0237(3) Uani 1 1 d .
H16 H 0.7190 0.4551 0.1558 0.028 Uiso 1 1 calc R
C20 C 0.62946(14) 0.43416(11) 0.45108(8) 0.0232(3) Uani 1 1 d .
H20 H 0.5648 0.4189 0.4034 0.028 Uiso 1 1 calc R
C14 C 0.77368(15) 0.19694(12) 0.19238(9) 0.0291(3) Uani 1 1 d .
H14 H 0.7733 0.1197 0.1664 0.035 Uiso 1 1 calc R
C19 C 0.59323(15) 0.36635(12) 0.51304(8) 0.0255(3) Uani 1 1 d .
H19 H 0.5032 0.3062 0.5082 0.031 Uiso 1 1 calc R
C24 C 0.68911(16) 0.38695(12) 0.58196(8) 0.0262(3) Uani 1 1 d .
H24 H 0.6660 0.3393 0.6238 0.031 Uiso 1 1 calc R
C27 C 0.53040(13) 0.71204(11) 0.22035(7) 0.0180(3) Uani 1 1 d .
C26 C 0.84422(13) 0.74879(11) 0.32142(7) 0.0168(3) Uani 1 1 d .
C25 C 0.79704(13) 0.55083(11) 0.30571(7) 0.0173(3) Uani 1 1 d .
C29 C 0.72509(13) 0.81718(11) 0.29923(7) 0.0171(3) Uani 1 1 d .
C28 C 0.63620(13) 0.78777(11) 0.17296(7) 0.0181(3) Uani 1 1 d .
C43 C 1.30170(14) 1.24454(12) 0.33402(8) 0.0246(3) Uani 1 1 d .
H43 H 1.3151 1.3294 0.3443 0.029 Uiso 1 1 calc R
C37 C 0.99467(13) 0.83511(11) 0.31969(7) 0.0170(3) Uani 1 1 d .
C35 C 0.89586(13) 0.99365(11) 0.38666(7) 0.0168(3) Uani 1 1 d .
C30 C 0.75011(13) 0.92723(11) 0.36166(7) 0.0168(3) Uani 1 1 d .
C36 C 1.01635(13) 0.95643(11) 0.34816(7) 0.0167(3) Uani 1 1 d .
C42 C 1.17520(14) 1.16860(11) 0.35010(8) 0.0211(3) Uani 1 1 d .
H42 H 1.1020 1.2019 0.3711 0.025 Uiso 1 1 calc R
C39 C 1.23849(14) 0.86907(12) 0.28109(8) 0.0224(3) Uani 1 1 d .
H39 H 1.3150 0.8383 0.2620 0.027 Uiso 1 1 calc R
C32 C 0.66180(14) 1.06062(12) 0.45312(8) 0.0227(3) Uani 1 1 d .
H32 H 0.5828 1.0866 0.4732 0.027 Uiso 1 1 calc R
C41 C 1.15029(13) 1.04057(11) 0.33615(7) 0.0180(3) Uani 1 1 d .
C40 C 1.26229(13) 0.99469(11) 0.30249(8) 0.0202(3) Uani 1 1 d .
C33 C 0.80449(15) 1.12185(11) 0.48162(8) 0.0217(3) Uani 1 1 d .
H33 H 0.8232 1.1875 0.5232 0.026 Uiso 1 1 calc R
C34 C 0.92070(14) 1.08749(11) 0.44953(7) 0.0191(3) Uani 1 1 d .
H34 H 1.0181 1.1284 0.4706 0.023 Uiso 1 1 calc R
C38 C 1.10680(14) 0.79115(11) 0.28753(8) 0.0205(3) Uani 1 1 d .
H38 H 1.0907 0.7073 0.2704 0.025 Uiso 1 1 calc R
C45 C 1.39301(14) 1.07660(12) 0.28674(8) 0.0239(3) Uani 1 1 d .
H45 H 1.4674 1.0458 0.2650 0.029 Uiso 1 1 calc R
C31 C 0.63467(14) 0.96075(11) 0.39484(8) 0.0202(3) Uani 1 1 d .
H31 H 0.5371 0.9154 0.3777 0.024 Uiso 1 1 calc R
C44 C 1.41323(14) 1.19853(12) 0.30224(8) 0.0256(3) Uani 1 1 d .
H44 H 1.5013 1.2521 0.2918 0.031 Uiso 1 1 calc R
C46 C 0.79579(13) 0.59692(11) 0.39217(7) 0.0168(3) Uani 1 1 d .
N2 N 0.82310(11) 0.64028(9) 0.26484(6) 0.0176(2) Uani 1 1 d .
N1 N 0.82515(11) 0.71318(9) 0.40175(6) 0.0177(2) Uani 1 1 d .
N3 N 0.58078(11) 0.73212(9) 0.29457(6) 0.0175(2) Uani 1 1 d .
N4 N 0.74816(11) 0.85218(9) 0.21901(6) 0.0175(2) Uani 1 1 d .
N5 N 0.1177(2) 0.82940(16) 0.02286(11) 0.0685(5) Uani 1 1 d .
C47 C 0.08030(19) 0.89515(16) 0.06586(10) 0.0423(4) Uani 1 1 d .
C48 C 0.03556(18) 0.98238(16) 0.12035(9) 0.0414(4) Uani 1 1 d .
H48A H 0.1216 1.0341 0.1538 0.062 Uiso 1 1 calc R
H48B H -0.0331 0.9394 0.1541 0.062 Uiso 1 1 calc R
H48C H -0.0119 1.0322 0.0897 0.062 Uiso 1 1 calc R

loop_
_atom_site_aniso_label
_atom_site_aniso_U_11
_atom_site_aniso_U_22
_atom_site_aniso_U_33
_atom_site_aniso_U_23
_atom_site_aniso_U_13
_atom_site_aniso_U_12
C5 0.0188(6) 0.0208(7) 0.0202(6) -0.0038(5) 0.0053(5) 0.0037(5)
C6 0.0247(7) 0.0242(7) 0.0208(7) -0.0020(5) 0.0048(5) 0.0018(6)
C3 0.0231(7) 0.0390(9) 0.0345(8) -0.0019(7) -0.0036(6) 0.0056(7)
C4 0.0222(7) 0.0262(7) 0.0273(7) -0.0009(6) 0.0018(6) 0.0046(6)
C2 0.0292(8) 0.0261(8) 0.0298(8) -0.0021(6) 0.0087(6) -0.0033(6)
C1 0.0201(7) 0.0361(9) 0.0385(9) -0.0060(7) 0.0009(6) -0.0038(6)
C11 0.0162(6) 0.0252(7) 0.0200(7) 0.0029(5) 0.0020(5) 0.0022(5)
C12 0.0350(8) 0.0304(8) 0.0238(7) 0.0012(6) 0.0049(6) 0.0109(6)
C10 0.0322(8) 0.0252(7) 0.0265(7) 0.0042(6) -0.0013(6) 0.0003(6)
C7 0.0410(9) 0.0420(9) 0.0238(8) -0.0043(7) 0.0058(7) 0.0099(7)
C9 0.0367(9) 0.0409(9) 0.0284(8) 0.0155(7) -0.0019(7) -0.0008(7)
C8 0.0318(8) 0.0565(11) 0.0197(7) 0.0040(7) 0.0024(6) 0.0016(7)
C17 0.0143(6) 0.0150(6) 0.0236(7) 0.0008(5) 0.0038(5) 0.0013(5)
C18 0.0187(6) 0.0188(7) 0.0260(7) 0.0029(5) 0.0014(5) 0.0036(5)
C15 0.0304(8) 0.0242(7) 0.0265(7) -0.0069(6) 0.0023(6) 0.0035(6)
C21 0.0212(6) 0.0143(6) 0.0204(6) 0.0019(5) 0.0057(5) 0.0066(5)
C13 0.0221(7) 0.0166(7) 0.0389(8) 0.0037(6) 0.0018(6) 0.0050(5)
C23 0.0316(8) 0.0275(7) 0.0191(7) 0.0038(6) 0.0042(6) 0.0100(6)
C22 0.0232(7) 0.0186(7) 0.0212(7) 0.0010(5) 0.0051(5) 0.0043(5)
C16 0.0257(7) 0.0194(7) 0.0254(7) 0.0014(5) 0.0028(6) 0.0051(6)
C20 0.0234(7) 0.0194(7) 0.0258(7) 0.0026(5) 0.0024(6) 0.0037(5)
C14 0.0255(7) 0.0169(7) 0.0421(9) -0.0070(6) 0.0046(6) 0.0044(6)
C19 0.0260(7) 0.0186(7) 0.0324(8) 0.0044(6) 0.0116(6) 0.0038(6)
C24 0.0363(8) 0.0224(7) 0.0249(7) 0.0081(6) 0.0141(6) 0.0117(6)
C27 0.0188(6) 0.0161(6) 0.0200(6) -0.0001(5) 0.0036(5) 0.0065(5)
C26 0.0201(6) 0.0135(6) 0.0165(6) 0.0013(5) 0.0030(5) 0.0035(5)
C25 0.0140(6) 0.0172(6) 0.0200(6) 0.0019(5) 0.0012(5) 0.0032(5)
C29 0.0179(6) 0.0158(6) 0.0166(6) 0.0026(5) 0.0028(5) 0.0022(5)
C28 0.0199(6) 0.0152(6) 0.0200(6) 0.0012(5) 0.0030(5) 0.0063(5)
C43 0.0218(7) 0.0173(7) 0.0322(8) 0.0041(6) -0.0001(6) 0.0015(5)
C37 0.0187(6) 0.0164(6) 0.0155(6) 0.0030(5) 0.0009(5) 0.0039(5)
C35 0.0194(6) 0.0134(6) 0.0185(6) 0.0052(5) 0.0031(5) 0.0041(5)
C30 0.0210(6) 0.0139(6) 0.0162(6) 0.0047(5) 0.0021(5) 0.0046(5)
C36 0.0186(6) 0.0165(6) 0.0146(6) 0.0025(5) -0.0010(5) 0.0042(5)
C42 0.0201(6) 0.0185(7) 0.0241(7) 0.0022(5) 0.0008(5) 0.0047(5)
C39 0.0196(6) 0.0236(7) 0.0253(7) 0.0006(6) 0.0042(5) 0.0083(5)
C32 0.0250(7) 0.0212(7) 0.0244(7) 0.0033(5) 0.0093(6) 0.0082(6)
C41 0.0175(6) 0.0182(6) 0.0174(6) 0.0024(5) -0.0014(5) 0.0039(5)
C40 0.0181(6) 0.0218(7) 0.0205(6) 0.0036(5) 0.0007(5) 0.0047(5)
C33 0.0296(7) 0.0162(6) 0.0196(6) 0.0006(5) 0.0044(5) 0.0065(6)
C34 0.0215(6) 0.0154(6) 0.0193(6) 0.0031(5) 0.0002(5) 0.0027(5)
C38 0.0226(7) 0.0160(6) 0.0230(7) 0.0005(5) 0.0015(5) 0.0062(5)
C45 0.0172(6) 0.0270(7) 0.0273(7) 0.0035(6) 0.0028(5) 0.0052(6)
C31 0.0188(6) 0.0183(6) 0.0230(7) 0.0038(5) 0.0025(5) 0.0034(5)
C44 0.0185(7) 0.0249(7) 0.0306(8) 0.0070(6) 0.0015(6) -0.0005(6)
C46 0.0143(6) 0.0153(6) 0.0197(6) 0.0014(5) 0.0009(5) 0.0028(5)
N2 0.0179(5) 0.0141(5) 0.0196(5) -0.0001(4) 0.0018(4) 0.0031(4)
N1 0.0173(5) 0.0168(5) 0.0181(5) 0.0023(4) 0.0010(4) 0.0029(4)
N3 0.0174(5) 0.0146(5) 0.0198(5) 0.0002(4) 0.0028(4) 0.0033(4)
N4 0.0204(5) 0.0148(5) 0.0179(5) 0.0021(4) 0.0028(4) 0.0054(4)
N5 0.0999(15) 0.0576(11) 0.0603(11) 0.0156(9) 0.0283(10) 0.0339(10)
C47 0.0437(10) 0.0489(10) 0.0387(9) 0.0207(8) 0.0090(8) 0.0129(8)
C48 0.0348(9) 0.0597(11) 0.0351(9) 0.0176(8) 0.0104(7) 0.0154(8)

loop_
_atom_type_symbol
_atom_type_description
_atom_type_scat_dispersion_real
_atom_type_scat_dispersion_imag
_atom_type_scat_source
C C 0.0033 0.0016 'International Tables Vol C Tables 4.2.6.8 and 6.1.1.4'
H H 0.0000 0.0000 'International Tables Vol C Tables 4.2.6.8 and 6.1.1.4'
N N 0.0061 0.0033 'International Tables Vol C Tables 4.2.6.8 and 6.1.1.4'

loop_
_geom_angle_atom_site_label_1
_geom_angle_atom_site_label_2
_geom_angle_atom_site_label_3
_geom_angle
C6 C5 C4 119.19(12)
C6 C5 C27 120.01(12)
C4 C5 C27 120.77(12)
C2 C6 C5 120.19(13)
C2 C6 H6 119.9
C5 C6 H6 119.9
C1 C3 C4 120.15(14)
C1 C3 H3 119.9
C4 C3 H3 119.9
C3 C4 C5 120.12(14)
C3 C4 H4 119.9
C5 C4 H4 119.9
C1 C2 C6 120.13(14)
C1 C2 H2 119.9
C6 C2 H2 119.9
C3 C1 C2 120.21(13)
C3 C1 H1 119.9
C2 C1 H1 119.9
C10 C11 C12 119.37(13)
C10 C11 C28 122.52(12)
C12 C11 C28 118.08(12)
C7 C12 C11 120.31(14)
C7 C12 H12 119.8
C11 C12 H12 119.8
C11 C10 C9 120.06(14)
C11 C10 H10 120.0
C9 C10 H10 120.0
C8 C7 C12 119.86(14)
C8 C7 H7 120.1
C12 C7 H7 120.1
C8 C9 C10 120.09(15)
C8 C9 H9 120.0
C10 C9 H9 120.0
C9 C8 C7 120.29(14)
C9 C8 H8 119.9
C7 C8 H8 119.9
C18 C17 C16 118.83(12)
C18 C17 C25 121.90(12)
C16 C17 C25 119.11(11)
C13 C18 C17 120.16(13)
C13 C18 H18 119.9
C17 C18 H18 119.9
C16 C15 C14 119.93(14)
C16 C15 H15 120.0
C14 C15 H15 120.0
C22 C21 C20 119.54(12)
C22 C21 C46 120.95(12)
C20 C21 C46 119.50(12)
C14 C13 C18 120.49(13)
C14 C13 H13 119.8
C18 C13 H13 119.8
C22 C23 C24 120.31(13)
C22 C23 H23 119.8
C24 C23 H23 119.8
C23 C22 C21 119.84(13)
C23 C22 H22 120.1
C21 C22 H22 120.1
C15 C16 C17 120.54(13)
C15 C16 H16 119.7
C17 C16 H16 119.7
C19 C20 C21 120.43(13)
C19 C20 H20 119.8
C21 C20 H20 119.8
C13 C14 C15 120.03(13)
C13 C14 H14 120.0
C15 C14 H14 120.0
C24 C19 C20 119.73(13)
C24 C19 H19 120.1
C20 C19 H19 120.1
C19 C24 C23 120.11(13)
C19 C24 H24 119.9
C23 C24 H24 119.9
N3 C27 C5 123.74(11)
N3 C27 C28 109.90(11)
C5 C27 C28 126.36(11)
N2 C26 N1 108.76(10)
N2 C26 C37 111.13(10)
N1 C26 C37 111.16(10)
N2 C26 C29 109.66(10)
N1 C26 C29 108.15(10)
C37 C26 C29 107.93(11)
N2 C25 C17 121.42(12)
N2 C25 C46 109.67(11)
C17 C25 C46 128.82(11)
N3 C29 N4 108.34(10)
N3 C29 C30 114.52(10)
N4 C29 C30 111.62(10)
N3 C29 C26 108.24(11)
N4 C29 C26 106.64(10)
C30 C29 C26 107.14(10)
N4 C28 C11 122.81(12)
N4 C28 C27 110.26(12)
C11 C28 C27 126.65(11)
C42 C43 C44 120.94(13)
C42 C43 H43 119.5
C44 C43 H43 119.5
C36 C37 C38 121.46(12)
C36 C37 C26 118.74(11)
C38 C37 C26 119.78(11)
C34 C35 C30 118.10(11)
C34 C35 C36 123.01(11)
C30 C35 C36 118.81(11)
C31 C30 C35 120.51(12)
C31 C30 C29 121.73(11)
C35 C30 C29 117.74(11)
C37 C36 C41 118.76(11)
C37 C36 C35 117.95(11)
C41 C36 C35 123.24(11)
C43 C42 C41 121.63(12)
C43 C42 H42 119.2
C41 C42 H42 119.2
C38 C39 C40 120.87(12)
C38 C39 H39 119.6
C40 C39 H39 119.6
C33 C32 C31 119.75(12)
C33 C32 H32 120.1
C31 C32 H32 120.1
C42 C41 C40 117.11(11)
C42 C41 C36 123.97(11)
C40 C41 C36 118.75(12)
C39 C40 C45 120.60(12)
C39 C40 C41 119.62(12)
C45 C40 C41 119.69(12)
C32 C33 C34 120.23(12)
C32 C33 H33 119.9
C34 C33 H33 119.9
C33 C34 C35 120.88(12)
C33 C34 H34 119.6
C35 C34 H34 119.6
C39 C38 C37 120.11(12)
C39 C38 H38 119.9
C37 C38 H38 119.9
C44 C45 C40 121.21(12)
C44 C45 H45 119.4
C40 C45 H45 119.4
C30 C31 C32 120.19(12)
C30 C31 H31 119.9
C32 C31 H31 119.9
C45 C44 C43 119.40(12)
C45 C44 H44 120.3
C43 C44 H44 120.3
N1 C46 C21 122.38(11)
N1 C46 C25 110.00(11)
C21 C46 C25 127.57(11)
C25 N2 C26 106.21(11)
C46 N1 C26 105.33(10)
C27 N3 C29 105.85(10)
C28 N4 C29 105.44(11)
N5 C47 C48 178.3(2)
C47 C48 H48A 109.5
C47 C48 H48B 109.5
H48A C48 H48B 109.5
C47 C48 H48C 109.5
H48A C48 H48C 109.5
H48B C48 H48C 109.5

loop_
_geom_bond_atom_site_label_1
_geom_bond_atom_site_label_2
_geom_bond_distance
C5 C6 1.397(2)
C5 C4 1.400(2)
C5 C27 1.4837(18)
C6 C2 1.393(2)
C6 H6 0.9500
C3 C1 1.383(2)
C3 C4 1.394(2)
C3 H3 0.9500
C4 H4 0.9500
C2 C1 1.385(2)
C2 H2 0.9500
C1 H1 0.9500
C11 C10 1.386(2)
C11 C12 1.398(2)
C11 C28 1.487(2)
C12 C7 1.385(2)
C12 H12 0.9500
C10 C9 1.392(2)
C10 H10 0.9500
C7 C8 1.383(2)
C7 H7 0.9500
C9 C8 1.382(2)
C9 H9 0.9500
C8 H8 0.9500
C17 C18 1.4001(19)
C17 C16 1.400(2)
C17 C25 1.4821(19)
C18 C13 1.389(2)
C18 H18 0.9500
C15 C16 1.387(2)
C15 C14 1.391(2)
C15 H15 0.9500
C21 C22 1.3931(19)
C21 C20 1.3985(19)
C21 C46 1.4824(19)
C13 C14 1.379(2)
C13 H13 0.9500
C23 C22 1.392(2)
C23 C24 1.392(2)
C23 H23 0.9500
C22 H22 0.9500
C16 H16 0.9500
C20 C19 1.391(2)
C20 H20 0.9500
C14 H14 0.9500
C19 C24 1.387(2)
C19 H19 0.9500
C24 H24 0.9500
C27 N3 1.2887(17)
C27 C28 1.5042(18)
C26 N2 1.4562(17)
C26 N1 1.4782(18)
C26 C37 1.5305(18)
C26 C29 1.5775(18)
C25 N2 1.2880(17)
C25 C46 1.5106(19)
C29 N3 1.4656(17)
C29 N4 1.4792(18)
C29 C30 1.5224(18)
C28 N4 1.2841(17)
C43 C42 1.366(2)
C43 C44 1.418(2)
C43 H43 0.9500
C37 C36 1.3898(19)
C37 C38 1.4130(18)
C35 C34 1.3987(18)
C35 C30 1.4134(19)
C35 C36 1.4933(18)
C30 C31 1.3916(19)
C36 C41 1.4398(19)
C42 C41 1.427(2)
C42 H42 0.9500
C39 C38 1.3674(19)
C39 C40 1.412(2)
C39 H39 0.9500
C32 C33 1.386(2)
C32 C31 1.3943(19)
C32 H32 0.9500
C41 C40 1.4337(18)
C40 C45 1.4250(19)
C33 C34 1.3944(19)
C33 H33 0.9500
C34 H34 0.9500
C38 H38 0.9500
C45 C44 1.365(2)
C45 H45 0.9500
C31 H31 0.9500
C44 H44 0.9500
C46 N1 1.2894(18)
N5 C47 1.138(2)
C47 C48 1.459(2)
C48 H48A 0.9800
C48 H48B 0.9800
C48 H48C 0.9800
